data_7719543
loop_
_publ_author_name
'Rodr&#xed;guez-Rey, Jos&#xe9; Luis'
'V&#xe1;zquez-Carballo, Irene'
'Sousa-Pedrares, Antonio'

_publ_section_title
;
 Unconventional coordination modes of carboranyl
 phosphine-iminophosphorane ligands.
;
_journal_issue 43
_journal_name_full 'Dalton transactions (Cambridge, England : 2003)'
_journal_page_first 16219
_journal_page_last 16240
_journal_paper_doi 10.1039/d5dt02122g
_journal_volume 54
_journal_year 2025
_chemical_formula_sum 'C59 H76 B20 Cl10 N2 P4 Pd2'
_chemical_formula_weight 1720.59
_space_group_crystal_system triclinic
_space_group_IT_number 2
_space_group_name_Hall '-P 1'
_space_group_name_H-M_alt 'P -1'
_atom_sites_solution_hydrogens geom
_atom_sites_solution_primary direct
_audit_creation_method SHELXL-2019/3
_audit_update_record
;
2025-05-16 deposited with the CCDC.	2025-09-29 downloaded from the CCDC.
;
_cell_angle_alpha 84.856(3)
_cell_angle_beta 77.425(3)
_cell_angle_gamma 85.762(3)
_cell_formula_units_Z 2
_cell_length_a 13.3812(6)
_cell_length_b 15.1896(8)
_cell_length_c 20.6714(11)
_cell_measurement_reflns_used 1922
_cell_measurement_temperature 100(2)
_cell_measurement_theta_max 25.17
_cell_measurement_theta_min 2.345
_cell_volume 4077.9(4)
_computing_cell_refinement 'BRUKER APEX2'
_computing_data_collection 'BRUKER APEX2'
_computing_data_reduction 'Bruker SAINT'
_computing_molecular_graphics 'Ortep for Windows (Farrugia, 2012)'
_computing_structure_refinement 'SHELXL-2019/2 (Sheldrick, 2019)'
_computing_structure_solution 'SHELXT-2018/2 (Sheldrick, 2015)'
_diffrn_ambient_temperature 100(2)
_diffrn_measured_fraction_theta_full 0.999
_diffrn_measured_fraction_theta_max 0.998
_diffrn_measurement_device_type 'Bruker Kappa APEXII CCD'
_diffrn_measurement_method 'omega and phi scans'
_diffrn_radiation_type MoK\a
_diffrn_radiation_wavelength 0.71073
_diffrn_reflns_av_R_equivalents 0.0910
_diffrn_reflns_av_unetI/netI 0.1043
_diffrn_reflns_Laue_measured_fraction_full 0.999
_diffrn_reflns_Laue_measured_fraction_max 0.998
_diffrn_reflns_limit_h_max 16
_diffrn_reflns_limit_h_min -16
_diffrn_reflns_limit_k_max 18
_diffrn_reflns_limit_k_min -18
_diffrn_reflns_limit_l_max 24
_diffrn_reflns_limit_l_min -25
_diffrn_reflns_number 67799
_diffrn_reflns_point_group_measured_fraction_full 0.999
_diffrn_reflns_point_group_measured_fraction_max 0.998
_diffrn_reflns_theta_full 25.242
_diffrn_reflns_theta_max 26.022
_diffrn_reflns_theta_min 1.012
_exptl_absorpt_coefficient_mu 0.885
_exptl_absorpt_correction_T_max 0.9602
_exptl_absorpt_correction_T_min 0.8477
_exptl_absorpt_correction_type multi-scan
_exptl_absorpt_process_details
;
 Sheldrick, G.M. SADABS: Program for absorption correction
 using area detector data. University of G\"ottingen, Germany, 1996.
;
_exptl_crystal_colour Yellow
_exptl_crystal_density_diffrn 1.401
_exptl_crystal_description Needle
_exptl_crystal_F_000 1732
_exptl_crystal_size_max 0.250
_exptl_crystal_size_mid 0.070
_exptl_crystal_size_min 0.060
_refine_diff_density_max 2.105
_refine_diff_density_min -1.822
_refine_diff_density_rms 0.160
_refine_ls_extinction_method none
_refine_ls_goodness_of_fit_ref 1.027
_refine_ls_hydrogen_treatment constr
_refine_ls_matrix_type full
_refine_ls_number_parameters 883
_refine_ls_number_reflns 16052
_refine_ls_number_restraints 66
_refine_ls_restrained_S_all 1.027
_refine_ls_R_factor_all 0.1256
_refine_ls_R_factor_gt 0.0795
_refine_ls_shift/su_max 0.004
_refine_ls_shift/su_mean 0.000
_refine_ls_structure_factor_coef Fsqd
_refine_ls_weighting_details 'w=1/[\s^2^(Fo^2^)+(0.0677P)^2^+42.6255P] where P=(Fo^2^+2Fc^2^)/3'
_refine_ls_weighting_scheme calc
_refine_ls_wR_factor_gt 0.1715
_refine_ls_wR_factor_ref 0.1917
_reflns_Friedel_coverage 0.000
_reflns_number_gt 10850
_reflns_number_total 16052
_reflns_threshold_expression 'I > 2\s(I)'
_cod_data_source_file d5dt02122g2.cif
_cod_data_source_block Pd1
_cod_depositor_comments 'Adding full bibliography for 7719538--7719544.cif.'
_cod_database_code 7719543
_shelx_shelxl_version_number 2019/3
_shelx_space_group_comment
;
The symmetry employed for this shelxl refinement is uniquely defined
by the following loop, which should always be used as a source of
symmetry information in preference to the above space-group names.
They are only intended as comments.
;
_shelx_estimated_absorpt_t_min 0.809
_shelx_estimated_absorpt_t_max 0.949
_platon_squeeze_void_probe_radius 1.20

loop_
_space_group_symop_operation_xyz
'x, y, z'
'-x, -y, -z'

loop_
_atom_site_label
_atom_site_type_symbol
_atom_site_fract_x
_atom_site_fract_y
_atom_site_fract_z
_atom_site_U_iso_or_equiv
_atom_site_adp_type
_atom_site_occupancy
_atom_site_site_symmetry_order
_atom_site_calc_flag
_atom_site_refinement_flags_posn
_atom_site_refinement_flags_adp
_atom_site_refinement_flags_occupancy
_atom_site_disorder_assembly
_atom_site_disorder_group
Pd1 Pd 0.59174(4) 0.17134(4) 0.75772(3) 0.01148(14) Uani 1 1 d . . . . .
Pd2 Pd 0.93124(4) -0.01212(4) 0.77033(3) 0.01164(14) Uani 1 1 d . . . . .
Cl1 Cl 0.65659(16) 0.28640(14) 0.68406(10) 0.0279(5) Uani 1 1 d . . . . .
Cl2 Cl 0.53015(13) 0.05579(12) 0.83115(9) 0.0159(4) Uani 1 1 d . . . . .
Cl3 Cl 0.83440(15) -0.04481(13) 0.87480(9) 0.0216(4) Uani 1 1 d . . . . .
Cl4 Cl 1.02307(13) 0.02030(12) 0.66321(9) 0.0174(4) Uani 1 1 d . . . . .
P1 P 0.66487(13) 0.25458(12) 0.87747(9) 0.0113(4) Uani 1 1 d . . . . .
P2 P 0.96409(13) 0.11343(13) 0.80875(9) 0.0128(4) Uani 1 1 d . . . . .
P3 P 0.79749(14) -0.15021(13) 0.71632(10) 0.0154(4) Uani 1 1 d . . . . .
P4 P 0.59730(14) 0.08309(13) 0.67705(10) 0.0147(4) Uani 1 1 d . . . . .
N1 N 0.5720(4) 0.2555(4) 0.8386(3) 0.0139(13) Uani 1 1 d . . . . .
N2 N 0.9033(4) -0.1411(4) 0.7411(3) 0.0177(14) Uani 1 1 d . . . . .
B3 B 0.4865(7) 0.4258(6) 0.8469(5) 0.023(2) Uani 1 1 d . . . . .
H3 H 0.559946 0.460069 0.839184 0.027 Uiso 1 1 calc R U . A 1
B4 B 0.4483(6) 0.3737(6) 0.7877(4) 0.0180(18) Uani 0.5 1 d . . P B 1
H4 H 0.500991 0.373692 0.737564 0.022 Uiso 0.5 1 calc R U P B 1
C2A C 0.4483(6) 0.3737(6) 0.7877(4) 0.0180(18) Uani 0.5 1 d . . P B 2
HA H 0.500991 0.373692 0.737564 0.022 Uiso 0.5 1 calc R U P B 2
B5 B 0.3826(6) 0.2801(7) 0.8159(5) 0.022(2) Uani 1 1 d . . . . .
H5 H 0.388503 0.219462 0.787994 0.027 Uiso 1 1 calc R U . B 1
B6 B 0.3680(7) 0.2737(6) 0.9028(5) 0.021(2) Uani 1 1 d . . . . .
H6 H 0.362609 0.208687 0.933234 0.025 Uiso 1 1 calc R U . B 1
B7 B 0.3707(7) 0.4650(7) 0.8975(6) 0.030(2) Uani 1 1 d . . . . .
H7 H 0.366774 0.526111 0.924683 0.036 Uiso 1 1 calc R U . B 1
B8 B 0.3841(8) 0.4706(7) 0.8111(6) 0.036(3) Uani 1 1 d . . . . .
H8 H 0.389416 0.535345 0.780316 0.043 Uiso 1 1 calc R U . B 1
B9 B 0.3213(7) 0.3817(7) 0.7902(6) 0.032(3) Uani 1 1 d . . . . .
H9 H 0.286223 0.388221 0.745417 0.039 Uiso 1 1 calc R U . B 1
B10 B 0.2673(7) 0.3193(7) 0.8652(5) 0.025(2) Uani 1 1 d . . . . .
H10 H 0.194716 0.284532 0.870526 0.030 Uiso 1 1 calc R U . . .
B11 B 0.2979(7) 0.3709(6) 0.9317(5) 0.024(2) Uani 1 1 d . . . . .
H11 H 0.245350 0.370147 0.981913 0.029 Uiso 1 1 calc R U . B 1
B12 B 0.2676(7) 0.4366(7) 0.8633(6) 0.032(2) Uani 1 1 d . . . . .
H12 H 0.194569 0.478865 0.868193 0.039 Uiso 1 1 calc R U . . .
B103 B 1.0712(7) -0.1924(7) 0.7878(6) 0.033(3) Uani 1 1 d . . . . .
H103 H 1.066626 -0.133632 0.817609 0.040 Uiso 1 1 calc R U . C 1
B104 B 0.9866(8) -0.2791(6) 0.8132(6) 0.031(2) Uani 1 1 d . . . . .
H104 H 0.926571 -0.279063 0.860319 0.037 Uiso 1 1 calc R U . D 1
B105 B 0.9653(7) -0.3195(6) 0.7390(5) 0.034(2) Uani 0.5 1 d . . P E 1
H105 H 0.890251 -0.346439 0.737408 0.041 Uiso 0.5 1 calc R U P E 1
C12A C 0.9653(7) -0.3195(6) 0.7390(5) 0.034(2) Uani 0.5 1 d . . P E 2
HB H 0.890251 -0.346439 0.737408 0.041 Uiso 0.5 1 calc R U P E 2
B106 B 1.0378(7) -0.2578(6) 0.6686(6) 0.027(2) Uani 1 1 d . . . . .
H106 H 1.011787 -0.242251 0.620654 0.033 Uiso 1 1 calc R U . E 1
B107 B 1.1904(7) -0.2366(7) 0.7424(6) 0.038(3) Uani 1 1 d . U . . .
H107 H 1.264730 -0.207352 0.742594 0.046 Uiso 1 1 calc R U . E 1
B108 B 1.1201(8) -0.2982(7) 0.8133(7) 0.041(3) Uani 1 1 d . . . . .
H108 H 1.148251 -0.311043 0.860644 0.049 Uiso 1 1 calc R U . . .
B109 B 1.0542(8) -0.3779(7) 0.7831(7) 0.043(3) Uani 1 1 d . . . . .
H109 H 1.038568 -0.444076 0.810720 0.051 Uiso 1 1 calc R U . E 1
B110 B 1.0841(8) -0.3648(7) 0.6940(7) 0.043(3) Uani 1 1 d . . . . .
H110 H 1.087558 -0.422077 0.662899 0.051 Uiso 1 1 calc R U . E 1
B111 B 1.1691(7) -0.2784(7) 0.6705(6) 0.035(3) Uani 1 1 d . . . . .
H111 H 1.229650 -0.277592 0.623549 0.042 Uiso 1 1 calc R U . E 1
B112 B 1.1794(8) -0.3513(7) 0.7403(7) 0.043(3) Uani 1 1 d . . . . .
H112 H 1.246540 -0.399973 0.739975 0.052 Uiso 1 1 calc R U . . .
C1 C 0.4804(5) 0.3093(5) 0.8524(4) 0.0147(16) Uani 1 1 d . . . . .
C2 C 0.4330(6) 0.3635(6) 0.9225(5) 0.026(2) Uani 0.5 1 d . . P B 1
H2 H 0.470826 0.357581 0.966087 0.031 Uiso 0.5 1 calc R U P B 1
B4A B 0.4330(6) 0.3635(6) 0.9225(5) 0.026(2) Uani 0.5 1 d . . P B 2
HC H 0.470826 0.357581 0.966087 0.031 Uiso 0.5 1 calc R U P B 2
C3 C 0.7625(5) 0.1792(5) 0.8347(3) 0.0109(15) Uani 1 1 d . . . . .
H3A H 0.732803 0.121451 0.834470 0.013 Uiso 1 1 calc R U . . .
H3B H 0.784906 0.202794 0.787931 0.013 Uiso 1 1 calc R U . . .
C4 C 0.8558(5) 0.1650(5) 0.8668(4) 0.0172(16) Uani 1 1 d . . . . .
H4A H 0.838830 0.126326 0.908405 0.021 Uiso 1 1 calc R U . . .
H4B H 0.875053 0.222567 0.878070 0.021 Uiso 1 1 calc R U . . .
C5 C 0.6363(5) 0.2106(5) 0.9629(4) 0.0135(15) Uani 1 1 d . . . . .
C6 C 0.5599(5) 0.1507(5) 0.9824(4) 0.0166(16) Uani 1 1 d . . . . .
H6A H 0.520661 0.136739 0.951944 0.020 Uiso 1 1 calc R U . . .
C7 C 0.5415(6) 0.1118(5) 1.0463(4) 0.0198(17) Uani 1 1 d . . . . .
H7A H 0.488628 0.071450 1.060024 0.024 Uiso 1 1 calc R U . . .
C8 C 0.5992(6) 0.1309(5) 1.0905(4) 0.0247(19) Uani 1 1 d . . . . .
H8A H 0.585391 0.103782 1.134495 0.030 Uiso 1 1 calc R U . . .
C9 C 0.6763(6) 0.1887(5) 1.0715(4) 0.0224(18) Uani 1 1 d . . . . .
H9A H 0.716079 0.201035 1.102165 0.027 Uiso 1 1 calc R U . . .
C10 C 0.6960(5) 0.2289(5) 1.0078(4) 0.0170(16) Uani 1 1 d . . . . .
H10A H 0.749451 0.268775 0.994390 0.020 Uiso 1 1 calc R U . . .
C11 C 0.7213(5) 0.3596(5) 0.8729(4) 0.0138(15) Uani 1 1 d . . . . .
C12 C 0.6909(6) 0.4165(5) 0.9239(4) 0.0213(18) Uani 1 1 d . . . . .
H12A H 0.645037 0.397832 0.963866 0.026 Uiso 1 1 calc R U . . .
C13 C 0.7282(7) 0.5007(6) 0.9157(5) 0.032(2) Uani 1 1 d . . . . .
H13 H 0.707452 0.540115 0.949988 0.038 Uiso 1 1 calc R U . . .
C14 C 0.7948(8) 0.5267(6) 0.8583(6) 0.048(3) Uani 1 1 d . . . . .
H14 H 0.819630 0.584464 0.852793 0.057 Uiso 1 1 calc R U . . .
C15 C 0.8263(8) 0.4705(6) 0.8082(5) 0.044(3) Uani 1 1 d . U . . .
H15 H 0.874181 0.489097 0.769189 0.053 Uiso 1 1 calc R U . . .
C16 C 0.7889(6) 0.3871(5) 0.8145(4) 0.029(2) Uani 1 1 d . . . . .
H16 H 0.808921 0.348925 0.779341 0.035 Uiso 1 1 calc R U . . .
C17 C 1.0656(6) 0.0921(5) 0.8542(4) 0.0183(17) Uani 1 1 d . . . . .
C18 C 1.0473(7) 0.0821(8) 0.9213(5) 0.052(3) Uani 1 1 d . . . . .
H18 H 0.978642 0.087107 0.946035 0.062 Uiso 1 1 calc R U . . .
C19 C 1.1273(8) 0.0646(9) 0.9551(5) 0.060(3) Uani 1 1 d . U . . .
H19 H 1.113530 0.059062 1.002286 0.071 Uiso 1 1 calc R U . . .
C20 C 1.2249(7) 0.0556(6) 0.9194(5) 0.035(2) Uani 1 1 d . U . . .
H20 H 1.280057 0.044851 0.941759 0.042 Uiso 1 1 calc R U . . .
C21 C 1.2444(7) 0.0617(6) 0.8522(5) 0.038(2) Uani 1 1 d . . . . .
H21 H 1.312765 0.053478 0.827693 0.045 Uiso 1 1 calc R U . . .
C22 C 1.1645(6) 0.0801(6) 0.8190(5) 0.033(2) Uani 1 1 d . . . . .
H22 H 1.178380 0.084315 0.771744 0.040 Uiso 1 1 calc R U . . .
C23 C 0.9996(5) 0.2086(5) 0.7504(4) 0.0140(15) Uani 1 1 d . . . . .
C24 C 1.0565(6) 0.2740(6) 0.7667(4) 0.0262(19) Uani 1 1 d . . . . .
H24 H 1.084555 0.264914 0.805340 0.031 Uiso 1 1 calc R U . . .
C25 C 1.0718(6) 0.3516(6) 0.7268(5) 0.032(2) Uani 1 1 d . . . . .
H25 H 1.110202 0.395805 0.738225 0.039 Uiso 1 1 calc R U . . .
C26 C 1.0318(6) 0.3657(6) 0.6702(5) 0.029(2) Uani 1 1 d . . . . .
H26 H 1.043232 0.418897 0.642441 0.035 Uiso 1 1 calc R U . . .
C27 C 0.9750(6) 0.3017(5) 0.6547(4) 0.0241(18) Uani 1 1 d . . . . .
H27 H 0.946069 0.311672 0.616397 0.029 Uiso 1 1 calc R U . . .
C28 C 0.9598(6) 0.2245(5) 0.6932(4) 0.0184(17) Uani 1 1 d . . . . .
H28 H 0.921443 0.180864 0.681003 0.022 Uiso 1 1 calc R U . . .
C101 C 0.9794(5) -0.2104(5) 0.7428(4) 0.0179(17) Uani 1 1 d . . . . .
C102 C 1.1001(6) -0.1886(6) 0.7032(5) 0.0226(19) Uani 0.5 1 d . U P E 1
H102 H 1.115223 -0.122251 0.675937 0.027 Uiso 0.5 1 calc R U P E 1
B5A B 1.1001(6) -0.1886(6) 0.7032(5) 0.0226(19) Uani 0.5 1 d . U P E 2
HD H 1.115223 -0.122251 0.675937 0.027 Uiso 0.5 1 calc R U P E 2
C103 C 0.7363(5) -0.0413(5) 0.7184(4) 0.0152(16) Uani 1 1 d . U . . .
H10B H 0.724419 -0.022933 0.764336 0.018 Uiso 1 1 calc R U . . .
H10C H 0.783359 0.000244 0.689474 0.018 Uiso 1 1 calc R U . . .
C104 C 0.6329(6) -0.0330(5) 0.6958(4) 0.0179(17) Uani 1 1 d . . . . .
H10D H 0.578923 -0.059148 0.731504 0.021 Uiso 1 1 calc R U . . .
H10E H 0.638918 -0.066020 0.655849 0.021 Uiso 1 1 calc R U . . .
C105 C 0.7063(6) -0.2194(5) 0.7710(4) 0.0227(18) Uani 1 1 d . . . . .
C106 C 0.7090(6) -0.2292(5) 0.8382(4) 0.0233(18) Uani 1 1 d . . . . .
H10F H 0.760953 -0.202948 0.853539 0.028 Uiso 1 1 calc R U . . .
C107 C 0.6368(6) -0.2766(5) 0.8827(5) 0.028(2) Uani 1 1 d . . . . .
H10G H 0.639597 -0.283813 0.928386 0.034 Uiso 1 1 calc R U . . .
C108 C 0.5609(7) -0.3136(6) 0.8607(5) 0.036(2) Uani 1 1 d . . . . .
H10H H 0.511503 -0.346623 0.891479 0.043 Uiso 1 1 calc R U . . .
C109 C 0.5555(7) -0.3033(6) 0.7951(5) 0.037(2) Uani 1 1 d . . . . .
H10I H 0.502152 -0.328852 0.780762 0.044 Uiso 1 1 calc R U . . .
C110 C 0.6282(6) -0.2555(6) 0.7491(5) 0.028(2) Uani 1 1 d . . . . .
H11A H 0.624249 -0.247859 0.703566 0.034 Uiso 1 1 calc R U . . .
C111 C 0.8142(5) -0.1802(5) 0.6319(4) 0.0203(17) Uani 1 1 d . . . . .
C112 C 0.8036(6) -0.2657(6) 0.6165(5) 0.033(2) Uani 1 1 d . . . . .
H11B H 0.783437 -0.310526 0.651112 0.039 Uiso 1 1 calc R U . . .
C113 C 0.8225(7) -0.2859(7) 0.5501(5) 0.042(3) Uani 1 1 d . . . . .
H113 H 0.815010 -0.344131 0.539200 0.050 Uiso 1 1 calc R U . . .
C114 C 0.8521(7) -0.2202(7) 0.5006(5) 0.040(3) Uani 1 1 d . . . . .
H114 H 0.865049 -0.233852 0.455468 0.048 Uiso 1 1 calc R U . . .
C115 C 0.8632(6) -0.1352(7) 0.5152(4) 0.033(2) Uani 1 1 d . . . . .
H115 H 0.883644 -0.090739 0.480418 0.040 Uiso 1 1 calc R U . . .
C116 C 0.8445(6) -0.1154(6) 0.5807(4) 0.0245(19) Uani 1 1 d . . . . .
H116 H 0.852289 -0.056883 0.590978 0.029 Uiso 1 1 calc R U . . .
C117 C 0.4705(5) 0.0889(5) 0.6598(4) 0.0176(17) Uani 1 1 d . . . . .
C118 C 0.4084(6) 0.0168(6) 0.6707(4) 0.0223(18) Uani 1 1 d . . . . .
H118 H 0.434385 -0.039887 0.684815 0.027 Uiso 1 1 calc R U . . .
C119 C 0.3090(6) 0.0278(7) 0.6608(4) 0.031(2) Uani 1 1 d . . . . .
H119 H 0.266730 -0.021232 0.668695 0.037 Uiso 1 1 calc R U . . .
C120 C 0.2710(6) 0.1099(7) 0.6397(5) 0.038(2) Uani 1 1 d . U . . .
H120 H 0.203491 0.116635 0.631578 0.045 Uiso 1 1 calc R U . . .
C121 C 0.3312(7) 0.1824(7) 0.6302(5) 0.044(3) Uani 1 1 d . . . . .
H121 H 0.304480 0.239285 0.616915 0.053 Uiso 1 1 calc R U . . .
C122 C 0.4302(7) 0.1713(6) 0.6401(5) 0.039(2) Uani 1 1 d . . . . .
H122 H 0.471490 0.220959 0.633380 0.047 Uiso 1 1 calc R U . . .
C123 C 0.6859(6) 0.1043(5) 0.5978(4) 0.0182(17) Uani 1 1 d . . . . .
C124 C 0.6623(7) 0.0826(6) 0.5392(4) 0.028(2) Uani 1 1 d . . . . .
H124 H 0.595681 0.065140 0.539042 0.034 Uiso 1 1 calc R U . . .
C125 C 0.7361(8) 0.0867(7) 0.4816(4) 0.043(3) Uani 1 1 d . . . . .
H125 H 0.720070 0.072043 0.441459 0.052 Uiso 1 1 calc R U . . .
C126 C 0.8338(8) 0.1118(6) 0.4812(5) 0.042(3) Uani 1 1 d . . . . .
H126 H 0.884946 0.112513 0.441343 0.050 Uiso 1 1 calc R U . . .
C127 C 0.8562(6) 0.1357(6) 0.5391(4) 0.030(2) Uani 1 1 d . . . . .
H127 H 0.922496 0.154348 0.538855 0.036 Uiso 1 1 calc R U . . .
C128 C 0.7829(5) 0.1325(5) 0.5970(4) 0.0206(17) Uani 1 1 d . . . . .
H128 H 0.798379 0.149564 0.636730 0.025 Uiso 1 1 calc R U . . .
Cl1S Cl 0.2838(6) 0.4285(5) 0.5665(4) 0.190(3) Uani 1 1 d . . . . .
Cl2S Cl 0.4797(8) 0.4174(6) 0.5936(6) 0.238(4) Uani 1 1 d . . . . .
C1S C 0.374(2) 0.501(2) 0.5887(15) 0.204(12) Uani 1 1 d . U . . .
H1S1 H 0.394793 0.549166 0.553621 0.245 Uiso 1 1 calc R U . . .
H1S2 H 0.346247 0.526766 0.631752 0.245 Uiso 1 1 calc R U . . .
Cl3S Cl 0.5031(13) 0.6747(10) 0.6062(7) 0.171(6) Uani 0.5 1 d . . P . .
Cl3B Cl 0.4481(5) 0.7552(6) 0.6227(4) 0.080(2) Uani 0.5 1 d . . P . .
Cl4S Cl 0.5704(4) 0.8691(3) 0.5427(2) 0.1114(17) Uani 1 1 d . . . . .
C2S C 0.5268(13) 0.7610(10) 0.5470(8) 0.094(5) Uani 1 1 d . U . . .
H2S1 H 0.461153 0.771297 0.531994 0.112 Uiso 1 1 calc R U . . .
H2S2 H 0.574981 0.733628 0.509821 0.112 Uiso 1 1 calc R U . . .
Cl5S Cl 0.6056(7) 0.5534(5) 0.6523(4) 0.207(4) Uani 1 1 d . . . . .
Cl6S Cl 0.8118(6) 0.4993(4) 0.6382(4) 0.195(3) Uani 1 1 d . . . . .
C3S C 0.697(3) 0.511(2) 0.7075(18) 0.249(16) Uani 1 1 d . U . . .
H3S1 H 0.705264 0.555020 0.738464 0.299 Uiso 1 1 calc R U . . .
H3S2 H 0.678034 0.454082 0.732462 0.299 Uiso 1 1 calc R U . . .

loop_
_atom_site_aniso_label
_atom_site_aniso_U_11
_atom_site_aniso_U_22
_atom_site_aniso_U_33
_atom_site_aniso_U_23
_atom_site_aniso_U_13
_atom_site_aniso_U_12
Pd1 0.0087(3) 0.0165(3) 0.0087(3) 0.0021(2) -0.0008(2) -0.0035(2)
Pd2 0.0084(3) 0.0158(3) 0.0107(3) 0.0041(2) -0.0027(2) -0.0046(2)
Cl1 0.0341(11) 0.0252(11) 0.0202(11) 0.0043(9) 0.0040(9) -0.0099(9)
Cl2 0.0144(8) 0.0183(9) 0.0139(9) 0.0035(7) -0.0014(7) -0.0048(7)
Cl3 0.0262(10) 0.0251(11) 0.0128(9) 0.0062(8) -0.0023(8) -0.0105(8)
Cl4 0.0187(9) 0.0169(9) 0.0141(9) 0.0019(7) 0.0015(7) -0.0035(7)
P1 0.0081(9) 0.0149(10) 0.0101(9) 0.0008(8) 0.0003(7) -0.0035(7)
P2 0.0071(8) 0.0197(10) 0.0118(10) 0.0002(8) -0.0020(7) -0.0035(7)
P3 0.0111(9) 0.0168(10) 0.0183(11) -0.0014(8) -0.0020(8) -0.0040(8)
P4 0.0088(9) 0.0234(11) 0.0122(10) -0.0010(8) -0.0030(7) -0.0020(8)
N1 0.010(3) 0.015(3) 0.015(3) -0.003(3) 0.002(2) -0.002(2)
N2 0.012(3) 0.014(3) 0.026(4) 0.001(3) -0.003(3) -0.001(3)
B3 0.019(5) 0.017(5) 0.032(6) 0.007(4) -0.009(4) 0.000(4)
B4 0.011(4) 0.027(5) 0.013(4) 0.012(4) -0.004(3) 0.002(3)
C2A 0.011(4) 0.027(5) 0.013(4) 0.012(4) -0.004(3) 0.002(3)
B5 0.013(4) 0.030(5) 0.026(5) -0.002(4) -0.007(4) -0.002(4)
B6 0.015(4) 0.024(5) 0.025(5) -0.002(4) -0.006(4) -0.005(4)
B7 0.020(5) 0.024(5) 0.041(7) 0.002(5) 0.003(4) 0.002(4)
B8 0.026(5) 0.027(6) 0.054(8) 0.009(5) -0.014(5) 0.003(4)
B9 0.018(5) 0.041(6) 0.042(7) 0.007(5) -0.020(5) 0.004(4)
B10 0.009(4) 0.038(6) 0.029(5) -0.002(5) -0.003(4) -0.002(4)
B11 0.010(4) 0.025(5) 0.035(6) -0.005(4) -0.001(4) 0.004(4)
B12 0.012(4) 0.035(6) 0.050(7) -0.005(5) -0.008(5) 0.011(4)
B103 0.022(5) 0.030(6) 0.048(7) 0.016(5) -0.015(5) -0.002(4)
B104 0.025(5) 0.021(5) 0.044(7) 0.019(5) -0.012(5) -0.003(4)
B105 0.032(5) 0.016(5) 0.050(7) 0.012(5) -0.005(5) -0.004(4)
C12A 0.032(5) 0.016(5) 0.050(7) 0.012(5) -0.005(5) -0.004(4)
B106 0.018(5) 0.016(5) 0.043(6) -0.001(4) 0.002(4) 0.001(4)
B107 0.009(4) 0.036(6) 0.065(8) 0.023(6) -0.010(5) 0.000(4)
B108 0.021(5) 0.037(6) 0.061(8) 0.026(6) -0.012(5) -0.002(5)
B109 0.031(6) 0.025(6) 0.068(9) 0.024(6) -0.011(6) -0.004(5)
B110 0.025(5) 0.018(5) 0.077(9) 0.006(6) 0.003(6) 0.004(4)
B111 0.015(5) 0.023(5) 0.059(8) 0.013(5) 0.002(5) 0.006(4)
B112 0.017(5) 0.033(6) 0.072(9) 0.025(6) -0.003(5) 0.005(4)
C1 0.007(3) 0.016(4) 0.021(4) 0.002(3) -0.005(3) 0.003(3)
C2 0.018(4) 0.027(5) 0.030(5) -0.006(4) 0.001(4) -0.003(4)
B4A 0.018(4) 0.027(5) 0.030(5) -0.006(4) 0.001(4) -0.003(4)
C3 0.006(3) 0.016(4) 0.010(4) 0.001(3) -0.002(3) -0.002(3)
C4 0.013(4) 0.024(4) 0.016(4) -0.001(3) -0.004(3) -0.006(3)
C5 0.007(3) 0.016(4) 0.014(4) 0.001(3) 0.002(3) 0.005(3)
C6 0.016(4) 0.019(4) 0.014(4) 0.000(3) -0.002(3) -0.001(3)
C7 0.019(4) 0.018(4) 0.021(4) 0.002(3) -0.001(3) -0.001(3)
C8 0.038(5) 0.019(4) 0.013(4) 0.008(3) -0.002(4) 0.001(4)
C9 0.025(4) 0.029(5) 0.015(4) -0.003(4) -0.008(3) 0.003(4)
C10 0.015(4) 0.017(4) 0.019(4) 0.000(3) -0.004(3) -0.001(3)
C11 0.011(3) 0.015(4) 0.015(4) 0.002(3) 0.000(3) -0.005(3)
C12 0.012(4) 0.026(4) 0.025(5) -0.006(4) 0.001(3) -0.008(3)
C13 0.031(5) 0.018(4) 0.040(6) -0.011(4) 0.012(4) -0.009(4)
C14 0.046(6) 0.017(5) 0.069(8) -0.012(5) 0.019(5) -0.019(4)
C15 0.045(6) 0.019(5) 0.052(6) 0.001(4) 0.029(5) -0.014(4)
C16 0.031(5) 0.019(4) 0.030(5) -0.002(4) 0.008(4) -0.009(4)
C17 0.018(4) 0.020(4) 0.019(4) 0.004(3) -0.010(3) -0.003(3)
C18 0.022(5) 0.107(10) 0.026(5) 0.000(6) -0.013(4) 0.014(5)
C19 0.047(6) 0.111(10) 0.027(6) -0.010(6) -0.027(5) 0.018(6)
C20 0.035(5) 0.023(5) 0.060(7) 0.004(4) -0.040(5) 0.003(4)
C21 0.021(5) 0.042(6) 0.052(7) 0.012(5) -0.017(4) 0.002(4)
C22 0.015(4) 0.052(6) 0.030(5) 0.008(4) -0.006(4) 0.004(4)
C23 0.008(3) 0.019(4) 0.013(4) 0.002(3) 0.003(3) -0.002(3)
C24 0.014(4) 0.030(5) 0.036(5) 0.001(4) -0.009(4) -0.005(3)
C25 0.016(4) 0.028(5) 0.053(6) 0.003(4) -0.006(4) -0.011(4)
C26 0.024(4) 0.021(5) 0.035(5) 0.009(4) 0.004(4) 0.001(4)
C27 0.028(4) 0.021(4) 0.017(4) 0.004(4) 0.003(4) 0.005(4)
C28 0.018(4) 0.018(4) 0.018(4) -0.006(3) 0.000(3) 0.000(3)
C101 0.008(3) 0.013(4) 0.030(5) 0.009(3) -0.001(3) -0.003(3)
C102 0.014(3) 0.022(3) 0.028(3) 0.006(3) 0.000(3) -0.003(2)
B5A 0.014(3) 0.022(3) 0.028(3) 0.006(3) 0.000(3) -0.003(2)
C103 0.008(3) 0.020(3) 0.019(3) -0.002(3) -0.008(3) -0.003(2)
C104 0.018(4) 0.025(4) 0.014(4) -0.002(3) -0.008(3) -0.004(3)
C105 0.016(4) 0.016(4) 0.034(5) 0.000(4) -0.004(4) -0.001(3)
C106 0.018(4) 0.021(4) 0.027(5) 0.003(4) 0.001(3) -0.002(3)
C107 0.019(4) 0.025(5) 0.032(5) 0.008(4) 0.010(4) -0.005(4)
C108 0.022(5) 0.023(5) 0.051(7) 0.003(4) 0.016(4) -0.004(4)
C109 0.021(5) 0.026(5) 0.061(7) -0.010(5) 0.002(5) -0.010(4)
C110 0.018(4) 0.026(5) 0.040(6) -0.012(4) 0.001(4) -0.006(3)
C111 0.009(4) 0.027(5) 0.025(5) -0.002(4) -0.004(3) -0.002(3)
C112 0.019(4) 0.036(5) 0.043(6) -0.015(5) -0.002(4) -0.001(4)
C113 0.034(5) 0.051(7) 0.042(6) -0.026(5) -0.002(5) -0.002(5)
C114 0.026(5) 0.066(7) 0.030(6) -0.027(5) -0.006(4) 0.014(5)
C115 0.018(4) 0.057(7) 0.020(5) -0.010(4) 0.003(4) 0.011(4)
C116 0.014(4) 0.040(5) 0.019(4) -0.007(4) -0.002(3) 0.002(4)
C117 0.006(3) 0.038(5) 0.010(4) -0.002(3) -0.003(3) -0.006(3)
C118 0.012(4) 0.037(5) 0.019(4) -0.004(4) -0.005(3) -0.007(3)
C119 0.017(4) 0.054(6) 0.026(5) -0.008(4) -0.007(4) -0.007(4)
C120 0.011(4) 0.071(7) 0.034(5) 0.004(5) -0.013(4) -0.005(4)
C121 0.027(5) 0.063(7) 0.042(6) 0.020(5) -0.018(5) -0.005(5)
C122 0.028(5) 0.040(6) 0.053(7) 0.014(5) -0.022(5) -0.008(4)
C123 0.021(4) 0.024(4) 0.007(4) 0.004(3) 0.000(3) -0.002(3)
C124 0.030(5) 0.043(6) 0.012(4) -0.003(4) -0.004(4) -0.008(4)
C125 0.066(7) 0.050(7) 0.011(5) -0.004(4) -0.002(5) -0.004(5)
C126 0.051(6) 0.038(6) 0.021(5) 0.005(4) 0.021(5) 0.002(5)
C127 0.017(4) 0.040(5) 0.027(5) 0.011(4) 0.007(4) -0.007(4)
C128 0.014(4) 0.027(5) 0.018(4) 0.002(4) 0.002(3) -0.004(3)
Cl1S 0.163(6) 0.170(6) 0.234(8) -0.026(6) -0.015(6) -0.064(5)
Cl2S 0.230(9) 0.172(7) 0.324(13) 0.037(8) -0.091(9) -0.060(7)
C1S 0.202(13) 0.206(13) 0.206(13) -0.019(5) -0.046(6) -0.008(5)
Cl3S 0.221(15) 0.175(13) 0.148(11) 0.044(10) -0.101(11) -0.098(12)
Cl3B 0.036(3) 0.100(6) 0.096(6) 0.030(5) -0.012(3) -0.014(3)
Cl4S 0.111(3) 0.130(4) 0.119(4) -0.074(3) -0.071(3) 0.039(3)
C2S 0.094(6) 0.093(6) 0.091(6) -0.002(5) -0.017(5) -0.001(4)
Cl5S 0.271(10) 0.166(7) 0.180(7) -0.051(6) -0.003(7) -0.069(7)
Cl6S 0.240(8) 0.080(4) 0.225(8) 0.016(4) 0.012(7) 0.033(4)
C3S 0.246(16) 0.250(16) 0.250(16) -0.017(5) -0.054(6) -0.013(5)

loop_
_atom_type_symbol
_atom_type_description
_atom_type_scat_dispersion_real
_atom_type_scat_dispersion_imag
_atom_type_scat_source
C C 0.0033 0.0016 'International Tables Vol C Tables 4.2.6.8 and 6.1.1.4'
H H 0.0000 0.0000 'International Tables Vol C Tables 4.2.6.8 and 6.1.1.4'
B B 0.0013 0.0007 'International Tables Vol C Tables 4.2.6.8 and 6.1.1.4'
N N 0.0061 0.0033 'International Tables Vol C Tables 4.2.6.8 and 6.1.1.4'
P P 0.1023 0.0942 'International Tables Vol C Tables 4.2.6.8 and 6.1.1.4'
Cl Cl 0.1484 0.1585 'International Tables Vol C Tables 4.2.6.8 and 6.1.1.4'
Pd Pd -0.9988 1.0072 'International Tables Vol C Tables 4.2.6.8 and 6.1.1.4'

loop_
_geom_angle_atom_site_label_1
_geom_angle_atom_site_label_2
_geom_angle_atom_site_label_3
_geom_angle
_geom_angle_site_symmetry_1
_geom_angle_site_symmetry_3
_geom_angle_publ_flag
N1 Pd1 P4 174.93(16) . . ?
N1 Pd1 Cl2 90.10(16) . . ?
P4 Pd1 Cl2 87.33(7) . . ?
N1 Pd1 Cl1 90.02(17) . . ?
P4 Pd1 Cl1 92.63(8) . . ?
Cl2 Pd1 Cl1 178.95(8) . . ?
N2 Pd2 P2 174.60(17) . . ?
N2 Pd2 Cl3 90.04(18) . . ?
P2 Pd2 Cl3 86.47(7) . . ?
N2 Pd2 Cl4 88.84(17) . . ?
P2 Pd2 Cl4 94.79(7) . . ?
Cl3 Pd2 Cl4 177.67(7) . . ?
N1 P1 C11 114.5(3) . . ?
N1 P1 C5 115.5(3) . . ?
C11 P1 C5 108.8(3) . . ?
N1 P1 C3 104.5(3) . . ?
C11 P1 C3 107.1(3) . . ?
C5 P1 C3 105.7(3) . . ?
C17 P2 C23 106.3(3) . . ?
C17 P2 C4 105.5(3) . . ?
C23 P2 C4 99.5(3) . . ?
C17 P2 Pd2 109.8(3) . . ?
C23 P2 Pd2 119.2(3) . . ?
C4 P2 Pd2 115.2(2) . . ?
N2 P3 C103 104.8(3) . . ?
N2 P3 C105 115.0(4) . . ?
C103 P3 C105 104.8(4) . . ?
N2 P3 C111 115.0(3) . . ?
C103 P3 C111 106.2(4) . . ?
C105 P3 C111 109.9(4) . . ?
C117 P4 C123 106.6(3) . . ?
C117 P4 C104 107.7(4) . . ?
C123 P4 C104 100.1(4) . . ?
C117 P4 Pd1 106.8(3) . . ?
C123 P4 Pd1 119.2(3) . . ?
C104 P4 Pd1 115.6(3) . . ?
C1 N1 P1 124.9(5) . . ?
C1 N1 Pd1 117.6(5) . . ?
P1 N1 Pd1 117.5(3) . . ?
C101 N2 P3 124.1(5) . . ?
C101 N2 Pd2 118.2(5) . . ?
P3 N2 Pd2 117.6(3) . . ?
C2A B3 B8 58.9(5) . . ?
B4 B3 B8 58.9(5) . . ?
C2A B3 B7 104.1(6) . . ?
B4 B3 B7 104.1(6) . . ?
B8 B3 B7 59.5(6) . . ?
C2A B3 C1 58.6(5) . . ?
B4 B3 C1 58.6(5) . . ?
B8 B3 C1 106.8(6) . . ?
B7 B3 C1 105.3(6) . . ?
C2A B3 B4A 103.5(6) . . ?
B8 B3 B4A 107.6(7) . . ?
B7 B3 B4A 60.4(5) . . ?
C1 B3 B4A 57.3(5) . . ?
B4 B3 C2 103.5(6) . . ?
B8 B3 C2 107.6(7) . . ?
B7 B3 C2 60.4(5) . . ?
C1 B3 C2 57.3(5) . . ?
B9 B4 C1 113.4(6) . . ?
B9 B4 B3 115.5(7) . . ?
C1 B4 B3 62.7(5) . . ?
B9 B4 B8 63.1(6) . . ?
C1 B4 B8 112.9(7) . . ?
B3 B4 B8 62.4(6) . . ?
B9 B4 B5 63.4(5) . . ?
C1 B4 B5 61.6(5) . . ?
B3 B4 B5 115.4(6) . . ?
B8 B4 B5 115.3(7) . . ?
B9 C2A C1 113.4(6) . . ?
B9 C2A B3 115.5(7) . . ?
C1 C2A B3 62.7(5) . . ?
B9 C2A B8 63.1(6) . . ?
C1 C2A B8 112.9(7) . . ?
B3 C2A B8 62.4(6) . . ?
B9 C2A B5 63.4(5) . . ?
C1 C2A B5 61.6(5) . . ?
B3 C2A B5 115.4(6) . . ?
B8 C2A B5 115.3(7) . . ?
C2A B5 C1 58.7(4) . . ?
B4 B5 C1 58.7(4) . . ?
C2A B5 B10 104.2(7) . . ?
B4 B5 B10 104.2(7) . . ?
C1 B5 B10 106.4(7) . . ?
C2A B5 B6 105.0(6) . . ?
B4 B5 B6 105.0(6) . . ?
C1 B5 B6 59.0(5) . . ?
B10 B5 B6 60.5(5) . . ?
C2A B5 B9 57.4(5) . . ?
B4 B5 B9 57.4(5) . . ?
C1 B5 B9 106.2(6) . . ?
B10 B5 B9 60.5(6) . . ?
B6 B5 B9 108.7(7) . . ?
C1 B6 B5 60.2(5) . . ?
C1 B6 B10 106.6(6) . . ?
B5 B6 B10 59.5(5) . . ?
C1 B6 B11 105.4(6) . . ?
B5 B6 B11 107.5(7) . . ?
B10 B6 B11 60.3(5) . . ?
C1 B6 B4A 58.0(5) . . ?
B5 B6 B4A 107.3(6) . . ?
B10 B6 B4A 107.8(7) . . ?
B11 B6 B4A 59.7(5) . . ?
C1 B6 C2 58.0(5) . . ?
B5 B6 C2 107.3(6) . . ?
B10 B6 C2 107.8(7) . . ?
B11 B6 C2 59.7(5) . . ?
B8 B7 B3 60.1(6) . . ?
B8 B7 B12 60.4(6) . . ?
B3 B7 B12 108.2(8) . . ?
B8 B7 B4A 108.2(7) . . ?
B3 B7 B4A 60.5(5) . . ?
B12 B7 B4A 106.9(7) . . ?
B8 B7 C2 108.2(7) . . ?
B3 B7 C2 60.5(5) . . ?
B12 B7 C2 106.9(7) . . ?
B8 B7 B11 107.5(8) . . ?
B3 B7 B11 107.7(7) . . ?
B12 B7 B11 59.0(6) . . ?
B4A B7 B11 59.3(5) . . ?
C2 B7 B11 59.3(5) . . ?
C2A B8 B7 104.7(7) . . ?
B4 B8 B7 104.7(7) . . ?
C2A B8 B3 58.8(5) . . ?
B4 B8 B3 58.8(5) . . ?
B7 B8 B3 60.3(6) . . ?
C2A B8 B9 57.9(5) . . ?
B4 B8 B9 57.9(5) . . ?
B7 B8 B9 108.9(8) . . ?
B3 B8 B9 108.1(7) . . ?
C2A B8 B12 103.7(7) . . ?
B4 B8 B12 103.7(7) . . ?
B7 B8 B12 60.5(6) . . ?
B3 B8 B12 108.4(7) . . ?
B9 B8 B12 60.1(6) . . ?
C2A B9 B8 59.0(5) . . ?
B4 B9 B8 59.0(5) . . ?
C2A B9 B12 104.4(7) . . ?
B4 B9 B12 104.4(7) . . ?
B8 B9 B12 60.0(6) . . ?
C2A B9 B10 104.2(6) . . ?
B4 B9 B10 104.2(6) . . ?
B8 B9 B10 108.1(8) . . ?
B12 B9 B10 60.0(6) . . ?
C2A B9 B5 59.2(5) . . ?
B4 B9 B5 59.2(5) . . ?
B8 B9 B5 108.4(6) . . ?
B12 B9 B5 106.9(7) . . ?
B10 B9 B5 58.7(5) . . ?
B5 B10 B6 60.0(5) . . ?
B5 B10 B11 107.6(6) . . ?
B6 B10 B11 59.9(5) . . ?
B5 B10 B12 108.5(7) . . ?
B6 B10 B12 107.9(6) . . ?
B11 B10 B12 59.3(6) . . ?
B5 B10 B9 60.8(5) . . ?
B6 B10 B9 108.6(6) . . ?
B11 B10 B9 107.2(7) . . ?
B12 B10 B9 59.9(6) . . ?
B12 B11 B6 108.8(7) . . ?
B12 B11 B4A 108.4(7) . . ?
B6 B11 B4A 60.8(5) . . ?
B12 B11 C2 108.4(7) . . ?
B6 B11 C2 60.8(5) . . ?
B12 B11 B10 60.4(6) . . ?
B6 B11 B10 59.8(5) . . ?
B4A B11 B10 108.3(7) . . ?
C2 B11 B10 108.3(7) . . ?
B12 B11 B7 60.0(6) . . ?
B6 B11 B7 109.0(7) . . ?
B4A B11 B7 60.1(5) . . ?
C2 B11 B7 60.1(5) . . ?
B10 B11 B7 108.3(7) . . ?
B11 B12 B8 108.0(7) . . ?
B11 B12 B7 61.0(6) . . ?
B8 B12 B7 59.1(6) . . ?
B11 B12 B9 108.1(7) . . ?
B8 B12 B9 59.9(6) . . ?
B7 B12 B9 107.5(7) . . ?
B11 B12 B10 60.3(6) . . ?
B8 B12 B10 108.2(7) . . ?
B7 B12 B10 109.0(7) . . ?
B9 B12 B10 60.1(6) . . ?
B5A B103 C101 58.6(5) . . ?
C102 B103 C101 58.6(5) . . ?
B5A B103 B104 105.2(8) . . ?
C102 B103 B104 105.2(8) . . ?
C101 B103 B104 58.9(5) . . ?
B5A B103 B108 104.5(8) . . ?
C102 B103 B108 104.5(8) . . ?
C101 B103 B108 106.4(8) . . ?
B104 B103 B108 60.7(6) . . ?
B5A B103 B107 57.8(6) . . ?
C102 B103 B107 57.8(6) . . ?
C101 B103 B107 106.2(8) . . ?
B104 B103 B107 108.9(8) . . ?
B108 B103 B107 60.3(6) . . ?
C101 B104 B103 59.8(5) . . ?
C101 B104 B109 105.2(8) . . ?
B103 B104 B109 107.0(8) . . ?
C101 B104 B105 57.5(5) . . ?
B103 B104 B105 106.6(7) . . ?
B109 B104 B105 60.2(6) . . ?
C101 B104 C12A 57.5(5) . . ?
B103 B104 C12A 106.6(7) . . ?
B109 B104 C12A 60.2(6) . . ?
C101 B104 B108 106.3(7) . . ?
B103 B104 B108 59.7(5) . . ?
B109 B104 B108 59.7(6) . . ?
B105 B104 B108 107.6(8) . . ?
C12A B104 B108 107.6(8) . . ?
C101 B105 B110 107.0(7) . . ?
C101 B105 B104 59.5(5) . . ?
B110 B105 B104 108.5(8) . . ?
C101 B105 B109 106.4(7) . . ?
B110 B105 B109 60.3(7) . . ?
B104 B105 B109 59.8(6) . . ?
C101 B105 B106 60.4(5) . . ?
B110 B105 B106 59.4(6) . . ?
B104 B105 B106 108.8(7) . . ?
B109 B105 B106 107.8(7) . . ?
C101 C12A B110 107.0(7) . . ?
C101 C12A B104 59.5(5) . . ?
B110 C12A B104 108.5(8) . . ?
C101 C12A B109 106.4(7) . . ?
B110 C12A B109 60.3(7) . . ?
B104 C12A B109 59.8(6) . . ?
C101 C12A B106 60.4(5) . . ?
B110 C12A B106 59.4(6) . . ?
B104 C12A B106 108.8(7) . . ?
B109 C12A B106 107.8(7) . . ?
B5A B106 C101 58.7(5) . . ?
C102 B106 C101 58.7(5) . . ?
B5A B106 B111 58.7(6) . . ?
C102 B106 B111 58.7(6) . . ?
C101 B106 B111 106.6(7) . . ?
B5A B106 B110 104.1(8) . . ?
C102 B106 B110 104.1(8) . . ?
C101 B106 B110 104.8(8) . . ?
B111 B106 B110 59.8(6) . . ?
C102 B106 B105 103.3(7) . . ?
C101 B106 B105 57.0(5) . . ?
B111 B106 B105 107.4(7) . . ?
B110 B106 B105 60.0(6) . . ?
B5A B106 C12A 103.3(7) . . ?
C101 B106 C12A 57.0(5) . . ?
B111 B106 C12A 107.4(7) . . ?
B110 B106 C12A 60.0(6) . . ?
B5A B107 B111 59.1(6) . . ?
C102 B107 B111 59.1(6) . . ?
B5A B107 B112 104.6(8) . . ?
C102 B107 B112 104.6(8) . . ?
B111 B107 B112 60.1(7) . . ?
B5A B107 B103 58.7(5) . . ?
C102 B107 B103 58.7(5) . . ?
B111 B107 B103 108.5(7) . . ?
B112 B107 B103 107.4(7) . . ?
B5A B107 B108 104.6(6) . . ?
C102 B107 B108 104.6(6) . . ?
B111 B107 B108 108.6(8) . . ?
B112 B107 B108 60.0(7) . . ?
B103 B107 B108 59.5(6) . . ?
B103 B108 B112 107.4(8) . . ?
B103 B108 B109 107.2(7) . . ?
B112 B108 B109 59.8(7) . . ?
B103 B108 B107 60.1(6) . . ?
B112 B108 B107 59.4(7) . . ?
B109 B108 B107 107.1(9) . . ?
B103 B108 B104 59.6(5) . . ?
B112 B108 B104 107.9(8) . . ?
B109 B108 B104 60.0(6) . . ?
B107 B108 B104 107.8(7) . . ?
B112 B109 B108 60.0(7) . . ?
B112 B109 B104 108.3(8) . . ?
B108 B109 B104 60.3(6) . . ?
B112 B109 C12A 107.6(7) . . ?
B108 B109 C12A 107.9(7) . . ?
B104 B109 C12A 60.0(6) . . ?
B112 B109 B105 107.6(7) . . ?
B108 B109 B105 107.9(7) . . ?
B104 B109 B105 60.0(6) . . ?
B112 B109 B110 60.1(7) . . ?
B108 B109 B110 108.1(8) . . ?
B104 B109 B110 108.1(7) . . ?
C12A B109 B110 59.6(6) . . ?
B105 B109 B110 59.6(6) . . ?
B111 B110 B106 60.1(5) . . ?
B111 B110 B105 108.1(7) . . ?
B106 B110 B105 60.6(5) . . ?
B111 B110 C12A 108.1(7) . . ?
B106 B110 C12A 60.6(5) . . ?
B111 B110 B112 59.6(6) . . ?
B106 B110 B112 107.7(8) . . ?
B105 B110 B112 107.4(9) . . ?
C12A B110 B112 107.4(9) . . ?
B111 B110 B109 107.4(9) . . ?
B106 B110 B109 108.5(8) . . ?
B105 B110 B109 60.1(6) . . ?
C12A B110 B109 60.1(6) . . ?
B112 B110 B109 59.3(7) . . ?
B5A B111 B107 58.4(6) . . ?
C102 B111 B107 58.4(6) . . ?
B5A B111 B112 104.1(8) . . ?
C102 B111 B112 104.1(8) . . ?
B107 B111 B112 60.2(7) . . ?
B5A B111 B110 103.9(7) . . ?
C102 B111 B110 103.9(7) . . ?
B107 B111 B110 108.8(8) . . ?
B112 B111 B110 60.8(7) . . ?
B5A B111 B106 58.1(5) . . ?
C102 B111 B106 58.1(5) . . ?
B107 B111 B106 108.2(8) . . ?
B112 B111 B106 108.8(7) . . ?
B110 B111 B106 60.2(6) . . ?
B111 B112 B107 59.7(6) . . ?
B111 B112 B109 108.4(7) . . ?
B107 B112 B109 108.3(8) . . ?
B111 B112 B108 108.6(8) . . ?
B107 B112 B108 60.6(7) . . ?
B109 B112 B108 60.2(7) . . ?
B111 B112 B110 59.6(6) . . ?
B107 B112 B110 107.5(7) . . ?
B109 B112 B110 60.6(7) . . ?
B108 B112 B110 108.6(7) . . ?
N1 C1 C2A 117.0(6) . . ?
N1 C1 B4 117.0(6) . . ?
N1 C1 B4A 127.1(6) . . ?
C2A C1 B4A 107.1(6) . . ?
N1 C1 C2 127.1(6) . . ?
B4 C1 C2 107.1(6) . . ?
N1 C1 B6 123.6(6) . . ?
C2A C1 B6 107.3(5) . . ?
B4 C1 B6 107.3(5) . . ?
B4A C1 B6 62.9(5) . . ?
C2 C1 B6 62.9(5) . . ?
N1 C1 B5 114.9(6) . . ?
C2A C1 B5 59.7(5) . . ?
B4 C1 B5 59.7(5) . . ?
B4A C1 B5 111.8(6) . . ?
C2 C1 B5 111.8(6) . . ?
B6 C1 B5 60.8(5) . . ?
N1 C1 B3 119.6(6) . . ?
C2A C1 B3 58.7(5) . . ?
B4 C1 B3 58.7(5) . . ?
B4A C1 B3 61.9(5) . . ?
C2 C1 B3 61.9(5) . . ?
B6 C1 B3 112.6(6) . . ?
B5 C1 B3 110.3(6) . . ?
C1 C2 B11 106.0(6) . . ?
C1 C2 B7 107.1(7) . . ?
B11 C2 B7 60.5(5) . . ?
C1 C2 B3 60.8(5) . . ?
B11 C2 B3 107.6(6) . . ?
B7 C2 B3 59.2(5) . . ?
C1 C2 B6 59.1(5) . . ?
B11 C2 B6 59.5(5) . . ?
B7 C2 B6 108.3(6) . . ?
B3 C2 B6 108.6(7) . . ?
C1 B4A B11 106.0(6) . . ?
C1 B4A B7 107.1(7) . . ?
B11 B4A B7 60.5(5) . . ?
C1 B4A B3 60.8(5) . . ?
B11 B4A B3 107.6(6) . . ?
B7 B4A B3 59.2(5) . . ?
C1 B4A B6 59.1(5) . . ?
B11 B4A B6 59.5(5) . . ?
B7 B4A B6 108.3(6) . . ?
B3 B4A B6 108.6(7) . . ?
C4 C3 P1 112.6(5) . . ?
C3 C4 P2 109.6(5) . . ?
C6 C5 C10 119.9(7) . . ?
C6 C5 P1 118.5(6) . . ?
C10 C5 P1 121.4(5) . . ?
C7 C6 C5 119.4(7) . . ?
C6 C7 C8 120.6(7) . . ?
C9 C8 C7 120.7(7) . . ?
C8 C9 C10 119.9(7) . . ?
C9 C10 C5 119.6(7) . . ?
C16 C11 C12 120.1(7) . . ?
C16 C11 P1 118.6(6) . . ?
C12 C11 P1 121.0(5) . . ?
C13 C12 C11 119.5(7) . . ?
C14 C13 C12 119.8(8) . . ?
C13 C14 C15 121.0(8) . . ?
C14 C15 C16 120.4(8) . . ?
C15 C16 C11 119.2(8) . . ?
C18 C17 C22 118.8(8) . . ?
C18 C17 P2 122.6(6) . . ?
C22 C17 P2 118.4(6) . . ?
C17 C18 C19 121.3(9) . . ?
C20 C19 C18 119.0(10) . . ?
C21 C20 C19 120.6(8) . . ?
C20 C21 C22 120.1(9) . . ?
C17 C22 C21 120.1(9) . . ?
C28 C23 C24 118.1(7) . . ?
C28 C23 P2 121.1(5) . . ?
C24 C23 P2 120.2(6) . . ?
C25 C24 C23 120.3(8) . . ?
C24 C25 C26 120.5(8) . . ?
C27 C26 C25 119.2(8) . . ?
C28 C27 C26 121.1(8) . . ?
C27 C28 C23 120.8(7) . . ?
N2 C101 B5A 116.8(6) . . ?
N2 C101 C102 116.8(6) . . ?
N2 C101 C12A 126.6(6) . . ?
B5A C101 C12A 107.7(6) . . ?
N2 C101 B105 126.6(6) . . ?
C102 C101 B105 107.7(6) . . ?
N2 C101 B104 123.4(7) . . ?
B5A C101 B104 107.7(6) . . ?
C102 C101 B104 107.7(6) . . ?
C12A C101 B104 63.0(6) . . ?
B105 C101 B104 63.0(6) . . ?
N2 C101 B103 115.1(7) . . ?
B5A C101 B103 59.5(5) . . ?
C102 C101 B103 59.5(5) . . ?
C12A C101 B103 112.1(6) . . ?
B105 C101 B103 112.1(6) . . ?
B104 C101 B103 61.3(5) . . ?
N2 C101 B106 118.8(7) . . ?
B5A C101 B106 58.6(5) . . ?
C102 C101 B106 58.6(5) . . ?
C12A C101 B106 62.6(5) . . ?
B105 C101 B106 62.6(5) . . ?
B104 C101 B106 113.4(6) . . ?
B103 C101 B106 110.3(6) . . ?
B107 C102 B106 115.8(7) . . ?
B107 C102 C101 113.6(7) . . ?
B106 C102 C101 62.7(5) . . ?
B107 C102 B111 62.5(7) . . ?
B106 C102 B111 63.1(6) . . ?
C101 C102 B111 113.3(6) . . ?
B107 C102 B103 63.5(6) . . ?
B106 C102 B103 115.9(7) . . ?
C101 C102 B103 61.9(5) . . ?
B111 C102 B103 115.2(7) . . ?
B107 B5A B106 115.8(7) . . ?
B107 B5A C101 113.6(7) . . ?
B106 B5A C101 62.7(5) . . ?
B107 B5A B111 62.5(7) . . ?
B106 B5A B111 63.1(6) . . ?
C101 B5A B111 113.3(6) . . ?
B107 B5A B103 63.5(6) . . ?
B106 B5A B103 115.9(7) . . ?
C101 B5A B103 61.9(5) . . ?
B111 B5A B103 115.2(7) . . ?
C104 C103 P3 114.4(5) . . ?
C103 C104 P4 110.0(5) . . ?
C110 C105 C106 119.6(8) . . ?
C110 C105 P3 121.8(7) . . ?
C106 C105 P3 118.3(6) . . ?
C107 C106 C105 120.5(8) . . ?
C108 C107 C106 119.8(9) . . ?
C109 C108 C107 120.8(8) . . ?
C108 C109 C110 120.4(8) . . ?
C105 C110 C109 118.9(9) . . ?
C112 C111 C116 119.4(8) . . ?
C112 C111 P3 122.6(7) . . ?
C116 C111 P3 117.9(6) . . ?
C111 C112 C113 119.9(9) . . ?
C114 C113 C112 119.2(9) . . ?
C113 C114 C115 121.4(9) . . ?
C114 C115 C116 119.4(9) . . ?
C115 C116 C111 120.6(9) . . ?
C122 C117 C118 118.8(7) . . ?
C122 C117 P4 117.6(6) . . ?
C118 C117 P4 123.3(6) . . ?
C119 C118 C117 120.0(8) . . ?
C120 C119 C118 120.3(8) . . ?
C119 C120 C121 120.1(8) . . ?
C122 C121 C120 119.4(9) . . ?
C121 C122 C117 121.2(9) . . ?
C124 C123 C128 119.8(7) . . ?
C124 C123 P4 120.5(6) . . ?
C128 C123 P4 119.2(6) . . ?
C125 C124 C123 119.4(8) . . ?
C124 C125 C126 120.9(9) . . ?
C127 C126 C125 119.6(8) . . ?
C128 C127 C126 120.1(8) . . ?
C127 C128 C123 120.1(8) . . ?
Cl2S C1S Cl1S 98.1(15) . . ?
Cl3B Cl3S C2S 64.5(9) . . ?
Cl3B Cl3S Cl5S 141.5(9) . . ?
C2S Cl3S Cl5S 136.3(11) . . ?
Cl3S C2S Cl4S 136.2(11) . . ?
C3S Cl5S Cl3S 150.9(12) . . ?
Cl6S C3S Cl5S 95.4(17) . . ?

loop_
_geom_bond_atom_site_label_1
_geom_bond_atom_site_label_2
_geom_bond_distance
_geom_bond_site_symmetry_2
_geom_bond_publ_flag
Pd1 N1 2.154(6) . ?
Pd1 P4 2.217(2) . ?
Pd1 Cl2 2.2924(18) . ?
Pd1 Cl1 2.302(2) . ?
Pd2 N2 2.181(6) . ?
Pd2 P2 2.238(2) . ?
Pd2 Cl3 2.2965(19) . ?
Pd2 Cl4 2.3163(19) . ?
P1 N1 1.619(6) . ?
P1 C11 1.801(7) . ?
P1 C5 1.802(7) . ?
P1 C3 1.805(7) . ?
P2 C17 1.808(7) . ?
P2 C23 1.819(7) . ?
P2 C4 1.843(8) . ?
P3 N2 1.627(6) . ?
P3 C103 1.791(8) . ?
P3 C105 1.802(8) . ?
P3 C111 1.806(8) . ?
P4 C117 1.802(7) . ?
P4 C123 1.820(7) . ?
P4 C104 1.823(8) . ?
N1 C1 1.411(9) . ?
N2 C101 1.413(9) . ?
B3 C2A 1.701(13) . ?
B3 B4 1.701(13) . ?
B3 B8 1.762(13) . ?
B3 B7 1.765(14) . ?
B3 C1 1.769(11) . ?
B3 B4A 1.788(13) . ?
B3 C2 1.788(13) . ?
B4 B9 1.684(11) . ?
B4 C1 1.698(10) . ?
B4 B8 1.703(14) . ?
B4 B5 1.716(12) . ?
C2A B9 1.684(11) . ?
C2A C1 1.698(10) . ?
C2A B8 1.703(14) . ?
C2A B5 1.716(12) . ?
B5 C1 1.748(11) . ?
B5 B10 1.749(13) . ?
B5 B6 1.759(13) . ?
B5 B9 1.786(14) . ?
B6 C1 1.726(11) . ?
B6 B10 1.768(12) . ?
B6 B11 1.768(13) . ?
B6 B4A 1.791(12) . ?
B6 C2 1.791(12) . ?
B7 B8 1.751(16) . ?
B7 B12 1.777(14) . ?
B7 B4A 1.787(14) . ?
B7 C2 1.787(14) . ?
B7 B11 1.794(13) . ?
B8 B9 1.773(15) . ?
B8 B12 1.774(15) . ?
B9 B12 1.777(16) . ?
B9 B10 1.781(14) . ?
B10 B11 1.776(14) . ?
B10 B12 1.778(15) . ?
B11 B12 1.759(14) . ?
B11 B4A 1.772(12) . ?
B11 C2 1.772(12) . ?
B103 B5A 1.702(15) . ?
B103 C102 1.702(15) . ?
B103 C101 1.744(12) . ?
B103 B104 1.769(14) . ?
B103 B108 1.771(14) . ?
B103 B107 1.782(15) . ?
B104 C101 1.728(12) . ?
B104 B109 1.783(16) . ?
B104 B105 1.787(16) . ?
B104 C12A 1.787(16) . ?
B104 B108 1.789(14) . ?
B105 C101 1.693(12) . ?
B105 B110 1.782(15) . ?
B105 B109 1.791(15) . ?
B105 B106 1.792(14) . ?
C12A C101 1.693(12) . ?
C12A B110 1.782(15) . ?
C12A B109 1.791(15) . ?
C12A B106 1.792(14) . ?
B106 B5A 1.685(13) . ?
B106 C102 1.685(13) . ?
B106 C101 1.754(13) . ?
B106 B111 1.770(13) . ?
B106 B110 1.772(14) . ?
B107 B5A 1.684(12) . ?
B107 C102 1.684(12) . ?
B107 B111 1.755(18) . ?
B107 B112 1.765(16) . ?
B107 B108 1.786(15) . ?
B108 B112 1.776(19) . ?
B108 B109 1.778(17) . ?
B109 B112 1.772(15) . ?
B109 B110 1.795(19) . ?
B110 B111 1.765(14) . ?
B110 B112 1.786(17) . ?
B111 B5A 1.696(14) . ?
B111 C102 1.696(14) . ?
B111 B112 1.763(15) . ?
C1 B4A 1.707(12) . ?
C1 C2 1.707(12) . ?
C3 C4 1.531(9) . ?
C5 C6 1.388(10) . ?
C5 C10 1.407(10) . ?
C6 C7 1.375(10) . ?
C7 C8 1.379(11) . ?
C8 C9 1.374(11) . ?
C9 C10 1.380(11) . ?
C11 C16 1.392(11) . ?
C11 C12 1.396(11) . ?
C12 C13 1.390(11) . ?
C13 C14 1.366(13) . ?
C14 C15 1.375(14) . ?
C15 C16 1.382(12) . ?
C17 C18 1.351(12) . ?
C17 C22 1.373(11) . ?
C18 C19 1.398(12) . ?
C19 C20 1.358(15) . ?
C20 C21 1.351(14) . ?
C21 C22 1.392(11) . ?
C23 C28 1.396(10) . ?
C23 C24 1.401(10) . ?
C24 C25 1.378(12) . ?
C25 C26 1.382(12) . ?
C26 C27 1.377(12) . ?
C27 C28 1.359(11) . ?
C101 B5A 1.686(10) . ?
C101 C102 1.686(10) . ?
C103 C104 1.546(9) . ?
C105 C110 1.391(11) . ?
C105 C106 1.392(12) . ?
C106 C107 1.375(11) . ?
C107 C108 1.372(13) . ?
C108 C109 1.368(14) . ?
C109 C110 1.398(12) . ?
C111 C112 1.389(12) . ?
C111 C116 1.393(11) . ?
C112 C113 1.399(13) . ?
C113 C114 1.377(14) . ?
C114 C115 1.377(14) . ?
C115 C116 1.379(12) . ?
C117 C122 1.388(12) . ?
C117 C118 1.397(11) . ?
C118 C119 1.385(10) . ?
C119 C120 1.382(13) . ?
C120 C121 1.388(14) . ?
C121 C122 1.381(12) . ?
C123 C124 1.387(11) . ?
C123 C128 1.394(10) . ?
C124 C125 1.371(12) . ?
C125 C126 1.386(14) . ?
C126 C127 1.380(13) . ?
C127 C128 1.372(11) . ?
Cl1S C1S 1.85(3) . ?
Cl2S C1S 1.84(3) . ?
Cl3S Cl3B 1.409(18) . ?
Cl3S C2S 1.710(19) . ?
Cl3S Cl5S 2.463(19) . ?
Cl4S C2S 1.772(16) . ?
Cl5S C3S 1.89(3) . ?
Cl6S C3S 1.87(3) . ?

loop_
_platon_squeeze_void_nr
_platon_squeeze_void_average_x
_platon_squeeze_void_average_y
_platon_squeeze_void_average_z
_platon_squeeze_void_volume
_platon_squeeze_void_count_electrons
_platon_squeeze_void_content
1 0.000 0.500 0.000 267 63 ' '
2 0.000 0.500 0.500 176 49 ' '
3 0.333 0.653 0.852 7 0 ' '
4 0.500 0.500 0.000 7 0 ' '
5 0.667 0.347 0.148 7 0 ' '
